data_2211018
loop_
_publ_author_name
'Chuan-Bi Li'
'Yan-Wei Li'
'Bo liu'
'Wei Fang'

_publ_section_title
Poly[bis(\m~3~-benzene-1,3-dicarboxylato-\k^4^<i>O</i>,<i>O</i>':<i>O</i>'',<i>O</i>''')bis(benzene-1,3-dicarboxylato-\k<i>O</i>)(2-furan-2-yl-1<i>H</i>-imidazo[4,5-<i>f</i>][1,10]phenanthroline-\k^2^<i>N</i>,<i>N</i>')cadmium(II)]
_journal_coeditor_code HB2159
_journal_issue 11
_journal_name_full 'Acta Crystallographica Section E'
_journal_page_first m2875
_journal_page_last m2877
_journal_paper_doi 10.1107/S1600536806040311
_journal_volume 62
_journal_year 2006
_chemical_formula_iupac '[Cd (C8 H4 O4) (C17 H10 N4 O)]'
_chemical_formula_moiety 'C25 H14 Cd N4 O5'
_chemical_formula_sum 'C25 H14 Cd N4 O5'
_chemical_formula_weight 562.80
_chemical_name_systematic
;
Poly[bis-\m-benzene-1,3-dicarboxylato-\k^4^O,O':O'',O'''-bis(benzene-1,3-
dicarboxylato-O)(2-furan-2-yl-1H-imidazo[4,5-f]-1,10-phenanthroline-
\k^2^N,N')cadmium(II)]
;
_space_group_IT_number 15
_symmetry_cell_setting monoclinic
_symmetry_space_group_name_Hall '-C 2yc'
_symmetry_space_group_name_H-M 'C 1 2/c 1'
_atom_sites_solution_hydrogens geom
_atom_sites_solution_primary direct
_atom_sites_solution_secondary difmap
_audit_creation_method SHELXL97
_cell_angle_alpha 90.00
_cell_angle_beta 110.740(2)
_cell_angle_gamma 90.00
_cell_formula_units_Z 8
_cell_length_a 15.0115(17)
_cell_length_b 15.5106(19)
_cell_length_c 18.965(2)
_cell_measurement_reflns_used 2096
_cell_measurement_temperature 292(2)
_cell_measurement_theta_max 22.21
_cell_measurement_theta_min 2.87
_cell_volume 4129.6(8)
_computing_cell_refinement 'SAINT (Bruker, 2002)'
_computing_data_collection 'SMART (Bruker, 2002)'
_computing_data_reduction SAINT
_computing_molecular_graphics 'SHELXTL-Plus (Sheldrick, 1990)'
_computing_publication_material SHELXTL-Plus
_computing_structure_refinement 'SHELXL97 (Sheldrick, 1997)'
_computing_structure_solution 'SHELXS97 (Sheldrick, 1997)'
_diffrn_ambient_temperature 293(2)
_diffrn_measured_fraction_theta_full 0.998
_diffrn_measured_fraction_theta_max 0.998
_diffrn_measurement_device_type 'Bruker APEX CCD area-detector'
_diffrn_measurement_method \w
_diffrn_radiation_monochromator graphite
_diffrn_radiation_source 'fine-focus sealed tube'
_diffrn_radiation_type MoK\a
_diffrn_radiation_wavelength 0.71073
_diffrn_reflns_av_R_equivalents 0.0405
_diffrn_reflns_av_sigmaI/netI 0.0494
_diffrn_reflns_limit_h_max 18
_diffrn_reflns_limit_h_min -16
_diffrn_reflns_limit_k_max 19
_diffrn_reflns_limit_k_min -18
_diffrn_reflns_limit_l_max 23
_diffrn_reflns_limit_l_min -20
_diffrn_reflns_number 11046
_diffrn_reflns_theta_full 26.08
_diffrn_reflns_theta_max 26.08
_diffrn_reflns_theta_min 1.96
_exptl_absorpt_coefficient_mu 1.108
_exptl_absorpt_correction_T_max 0.931
_exptl_absorpt_correction_T_min 0.905
_exptl_absorpt_correction_type multi-scan
_exptl_absorpt_process_details '(SADABS; Bruker, 2002)'
_exptl_crystal_colour yellow
_exptl_crystal_density_diffrn 1.810
_exptl_crystal_density_method 'not measured'
_exptl_crystal_description rod
_exptl_crystal_F_000 2240
_exptl_crystal_size_max 0.35
_exptl_crystal_size_mid 0.08
_exptl_crystal_size_min 0.07
_refine_diff_density_max 1.592
_refine_diff_density_min -0.538
_refine_ls_extinction_method none
_refine_ls_goodness_of_fit_ref 0.973
_refine_ls_hydrogen_treatment constr
_refine_ls_matrix_type full
_refine_ls_number_parameters 316
_refine_ls_number_reflns 4092
_refine_ls_number_restraints 0
_refine_ls_restrained_S_all 0.973
_refine_ls_R_factor_all 0.0674
_refine_ls_R_factor_gt 0.0419
_refine_ls_shift/su_max 0.001
_refine_ls_shift/su_mean 0.000
_refine_ls_structure_factor_coef Fsqd
_refine_ls_weighting_details 'calc w = 1/[\s^2^(Fo^2^)+(0.0571P)^2^+9.4388P] where P=(Fo^2^+2Fc^2^)/3'
_refine_ls_weighting_scheme calc
_refine_ls_wR_factor_gt 0.1009
_refine_ls_wR_factor_ref 0.1158
_reflns_number_gt 2910
_reflns_number_total 4092
_reflns_threshold_expression I>2\s(I)
_cod_data_source_file hb2159.cif
_cod_data_source_block I
_cod_original_cell_volume 4129.7(8)
_cod_original_sg_symbol_H-M 'C 2/c'
_cod_database_code 2211018
_cod_database_fobs_code 2211018

loop_
_symmetry_equiv_pos_as_xyz
'x, y, z'
'-x, y, -z+1/2'
'x+1/2, y+1/2, z'
'-x+1/2, y+1/2, -z+1/2'
'-x, -y, -z'
'x, -y, z-1/2'
'-x+1/2, -y+1/2, -z'
'x+1/2, -y+1/2, z-1/2'

loop_
_atom_site_type_symbol
_atom_site_label
_atom_site_fract_x
_atom_site_fract_y
_atom_site_fract_z
_atom_site_U_iso_or_equiv
_atom_site_adp_type
_atom_site_calc_flag
_atom_site_refinement_flags
_atom_site_occupancy
Cd Cd1 0.58453(3) 0.13747(2) 0.688640(19) 0.03801(14) Uani d . 1
C C21 0.5652(4) 0.6257(4) 0.6851(3) 0.0501(14) Uani d . 1
O O1 0.7122(3) 0.1365(2) 0.63942(19) 0.0479(9) Uani d . 1
C C14 0.6017(4) 0.4944(3) 0.7265(3) 0.0405(12) Uani d . 1
N N1 0.5140(3) 0.2608(3) 0.6186(2) 0.0421(10) Uani d . 1
N N2 0.6355(3) 0.2621(3) 0.7628(2) 0.0422(10) Uani d . 1
O O2 0.5776(3) 0.0734(3) 0.5738(2) 0.0573(11) Uani d . 1
C C19 0.6055(3) 0.3390(3) 0.7292(3) 0.0359(11) Uani d . 1
C C1 0.6594(4) 0.0988(3) 0.5808(3) 0.0391(11) Uani d . 1
C C2 0.6956(3) 0.0845(3) 0.5178(2) 0.0341(10) Uani d . 1
N N4 0.6194(3) 0.5793(3) 0.7462(2) 0.0447(10) Uani d . 1
H H4A 0.6570 0.5992 0.7886 0.054 Uiso calc R 1
C C15 0.6369(3) 0.4176(3) 0.7677(3) 0.0376(11) Uani d . 1
C C13 0.5357(4) 0.4951(3) 0.6538(3) 0.0425(12) Uani d . 1
C C3 0.6499(3) 0.0271(3) 0.4596(3) 0.0356(11) Uani d . 1
H H14A 0.5979 -0.0044 0.4611 0.043 Uiso calc R 1
C C4 0.6813(3) 0.0163(3) 0.3994(3) 0.0347(11) Uani d . 1
N N3 0.5135(3) 0.5785(3) 0.6277(2) 0.0501(11) Uani d . 1
C C20 0.5389(3) 0.3378(3) 0.6517(3) 0.0360(11) Uani d . 1
C C12 0.5030(4) 0.4154(3) 0.6142(3) 0.0442(12) Uani d . 1
C C9 0.4536(4) 0.2574(4) 0.5473(3) 0.0551(15) Uani d . 1
H H6A 0.4361 0.2039 0.5244 0.066 Uiso calc R 1
C C18 0.6946(4) 0.2609(4) 0.8342(3) 0.0547(14) Uani d . 1
H H1A 0.7156 0.2081 0.8572 0.066 Uiso calc R 1
C C11 0.4400(4) 0.4116(4) 0.5394(3) 0.0544(14) Uani d . 1
H H7A 0.4149 0.4617 0.5128 0.065 Uiso calc R 1
C C16 0.6980(4) 0.4138(4) 0.8429(3) 0.0539(14) Uani d . 1
H H2A 0.7191 0.4644 0.8700 0.065 Uiso calc R 1
C C7 0.7716(4) 0.1321(3) 0.5143(3) 0.0473(13) Uani d . 1
H H18A 0.8020 0.1710 0.5526 0.057 Uiso calc R 1
C C8 0.6321(4) -0.0449(3) 0.3363(3) 0.0396(11) Uani d . 1
C C17 0.7263(4) 0.3369(4) 0.8761(3) 0.0581(16) Uani d . 1
H H17A 0.7664 0.3340 0.9263 0.070 Uiso calc R 1
C C5 0.7579(4) 0.0651(3) 0.3976(3) 0.0467(13) Uani d . 1
H H20A 0.7792 0.0590 0.3574 0.056 Uiso calc R 1
C C10 0.4160(4) 0.3317(4) 0.5061(3) 0.0606(16) Uani d . 1
H H16A 0.3749 0.3274 0.4563 0.073 Uiso calc R 1
C C6 0.8028(4) 0.1225(4) 0.4545(3) 0.0569(16) Uani d . 1
H H19A 0.8541 0.1547 0.4526 0.068 Uiso calc R 1
C C22 0.5697(4) 0.7192(4) 0.6858(3) 0.0594(16) Uani d . 1
O O3 0.6612(3) -0.0479(2) 0.28186(19) 0.0512(9) Uani d . 1
O O4 0.5662(3) -0.0903(3) 0.3409(2) 0.0550(10) Uani d . 1
O O5 0.5205(4) 0.7624(4) 0.6225(3) 0.1061(18) Uani d . 1
C C23 0.6197(5) 0.7699(4) 0.7406(3) 0.0634(17) Uani d . 1
H H23A 0.6592 0.7533 0.7887 0.076 Uiso calc R 1
C C25 0.5427(7) 0.8500(5) 0.6407(7) 0.116(3) Uani d . 1
H H24A 0.5201 0.8965 0.6084 0.139 Uiso calc R 1
C C24 0.6020(7) 0.8545(5) 0.7124(6) 0.097(3) Uani d . 1
H H25A 0.6270 0.9046 0.7389 0.117 Uiso calc R 1

loop_
_atom_site_aniso_label
_atom_site_aniso_U_11
_atom_site_aniso_U_22
_atom_site_aniso_U_33
_atom_site_aniso_U_12
_atom_site_aniso_U_13
_atom_site_aniso_U_23
Cd1 0.0506(2) 0.0377(2) 0.0305(2) -0.00330(17) 0.02029(17) -0.00150(16)
C21 0.056(4) 0.050(4) 0.052(3) -0.005(3) 0.028(3) -0.005(3)
O1 0.051(2) 0.063(2) 0.0320(19) -0.0015(18) 0.0174(17) -0.0074(17)
C14 0.046(3) 0.039(3) 0.040(3) -0.006(2) 0.021(2) -0.006(2)
N1 0.050(3) 0.041(2) 0.033(2) -0.0090(19) 0.012(2) -0.0016(18)
N2 0.055(3) 0.039(2) 0.034(2) -0.005(2) 0.017(2) -0.0003(18)
O2 0.064(3) 0.072(3) 0.050(2) -0.020(2) 0.038(2) -0.021(2)
C19 0.040(3) 0.038(3) 0.034(3) -0.003(2) 0.018(2) 0.002(2)
C1 0.053(3) 0.040(3) 0.030(3) 0.003(2) 0.021(2) 0.005(2)
C2 0.035(3) 0.040(3) 0.026(2) 0.001(2) 0.010(2) 0.001(2)
N4 0.052(3) 0.041(3) 0.039(2) -0.001(2) 0.013(2) -0.007(2)
C15 0.044(3) 0.038(3) 0.034(3) -0.001(2) 0.016(2) 0.001(2)
C13 0.049(3) 0.036(3) 0.043(3) -0.001(2) 0.018(3) 0.000(2)
C3 0.038(3) 0.038(3) 0.037(3) -0.001(2) 0.021(2) 0.000(2)
C4 0.038(3) 0.037(3) 0.032(3) 0.000(2) 0.015(2) -0.003(2)
N3 0.060(3) 0.042(3) 0.048(3) 0.003(2) 0.019(2) 0.005(2)
C20 0.040(3) 0.040(3) 0.030(3) -0.007(2) 0.016(2) -0.002(2)
C12 0.053(3) 0.042(3) 0.042(3) -0.005(2) 0.021(3) 0.002(2)
C9 0.076(4) 0.047(3) 0.034(3) -0.010(3) 0.009(3) -0.005(2)
C18 0.066(4) 0.048(3) 0.044(3) 0.003(3) 0.011(3) 0.004(3)
C11 0.064(4) 0.053(4) 0.041(3) 0.000(3) 0.012(3) 0.010(3)
C16 0.065(4) 0.050(4) 0.043(3) -0.007(3) 0.015(3) -0.005(3)
C7 0.057(3) 0.051(3) 0.040(3) -0.008(3) 0.024(3) -0.012(2)
C8 0.045(3) 0.036(3) 0.042(3) 0.002(2) 0.021(2) -0.001(2)
C17 0.069(4) 0.055(4) 0.039(3) -0.004(3) 0.005(3) 0.001(3)
C5 0.054(3) 0.058(4) 0.042(3) -0.009(3) 0.034(3) -0.009(3)
C10 0.071(4) 0.060(4) 0.038(3) -0.013(3) 0.005(3) -0.002(3)
C6 0.056(3) 0.071(4) 0.055(4) -0.026(3) 0.033(3) -0.016(3)
C22 0.074(4) 0.043(3) 0.064(4) 0.011(3) 0.028(4) 0.010(3)
O3 0.072(3) 0.052(2) 0.039(2) -0.0147(19) 0.0318(19) -0.0155(17)
O4 0.055(2) 0.060(3) 0.054(2) -0.018(2) 0.0239(19) -0.0140(19)
O5 0.122(5) 0.081(4) 0.093(4) 0.007(3) 0.011(4) 0.010(3)
C23 0.084(5) 0.048(4) 0.048(4) 0.004(3) 0.010(3) -0.005(3)
C25 0.114(7) 0.051(5) 0.171(10) 0.022(5) 0.035(7) 0.032(6)
C24 0.120(7) 0.052(5) 0.122(7) -0.004(4) 0.045(6) -0.028(5)

loop_
_atom_type_symbol
_atom_type_description
_atom_type_scat_dispersion_real
_atom_type_scat_dispersion_imag
_atom_type_scat_source
C C 0.0033 0.0016 'International Tables Vol C Tables 4.2.6.8 and 6.1.1.4'
H H 0.0000 0.0000 'International Tables Vol C Tables 4.2.6.8 and 6.1.1.4'
N N 0.0061 0.0033 'International Tables Vol C Tables 4.2.6.8 and 6.1.1.4'
O O 0.0106 0.0060 'International Tables Vol C Tables 4.2.6.8 and 6.1.1.4'
Cd Cd -0.8075 1.2024 'International Tables Vol C Tables 4.2.6.8 and 6.1.1.4'

loop_
_geom_angle_atom_site_label_1
_geom_angle_atom_site_label_2
_geom_angle_atom_site_label_3
_geom_angle_site_symmetry_1
_geom_angle_site_symmetry_3
_geom_angle
_geom_angle_publ_flag
O3 Cd1 O4 6_556 5_656 100.77(14) n
O3 Cd1 N2 6_556 . 94.06(14) n
O4 Cd1 N2 5_656 . 120.05(14) n
O3 Cd1 N1 6_556 . 163.52(14) n
O4 Cd1 N1 5_656 . 84.93(14) n
N2 Cd1 N1 . . 69.88(14) y
O3 Cd1 O2 6_556 . 108.19(14) n
O4 Cd1 O2 5_656 . 85.50(13) n
N2 Cd1 O2 . . 142.68(13) n
N1 Cd1 O2 . . 87.55(14) n
O3 Cd1 O1 6_556 . 92.59(12) n
O4 Cd1 O1 5_656 . 140.19(12) n
N2 Cd1 O1 . . 95.85(13) n
N1 Cd1 O1 . . 92.70(13) n
O2 Cd1 O1 . . 54.68(12) y
N3 C21 N4 . . 114.1(5) ?
N3 C21 C22 . . 125.3(5) ?
N4 C21 C22 . . 120.6(5) ?
C1 O1 Cd1 . . 90.4(3) ?
N4 C14 C13 . . 105.4(4) ?
N4 C14 C15 . . 131.1(5) ?
C13 C14 C15 . . 123.4(4) ?
C9 N1 C20 . . 119.1(4) ?
C9 N1 Cd1 . . 123.2(3) ?
C20 N1 Cd1 . . 117.6(3) ?
C18 N2 C19 . . 118.9(4) ?
C18 N2 Cd1 . . 123.7(4) ?
C19 N2 Cd1 . . 117.4(3) ?
C1 O2 Cd1 . . 92.8(3) ?
N2 C19 C15 . . 121.5(4) ?
N2 C19 C20 . . 117.4(4) ?
C15 C19 C20 . . 121.1(4) ?
O2 C1 O1 . . 121.8(4) ?
O2 C1 C2 . . 119.4(4) ?
O1 C1 C2 . . 118.8(4) ?
O2 C1 Cd1 . . 59.9(2) ?
O1 C1 Cd1 . . 62.1(2) ?
C2 C1 Cd1 . . 174.8(3) ?
C7 C2 C3 . . 119.2(4) ?
C7 C2 C1 . . 120.0(4) ?
C3 C2 C1 . . 120.7(4) ?
C21 N4 C14 . . 106.0(4) ?
C21 N4 H4A . . 127.0 ?
C14 N4 H4A . . 127.0 ?
C16 C15 C19 . . 118.0(5) ?
C16 C15 C14 . . 125.4(5) ?
C19 C15 C14 . . 116.6(4) ?
N3 C13 C14 . . 111.1(4) ?
N3 C13 C12 . . 128.5(5) ?
C14 C13 C12 . . 120.2(5) ?
C4 C3 C2 . . 120.8(4) ?
C4 C3 H14A . . 119.6 ?
C2 C3 H14A . . 119.6 ?
C5 C4 C3 . . 118.6(4) ?
C5 C4 C8 . . 120.3(4) ?
C3 C4 C8 . . 121.1(4) ?
C21 N3 C13 . . 103.3(5) ?
N1 C20 C12 . . 122.2(4) ?
N1 C20 C19 . . 117.6(4) ?
C12 C20 C19 . . 120.2(4) ?
C11 C12 C20 . . 118.5(5) ?
C11 C12 C13 . . 123.2(5) ?
C20 C12 C13 . . 118.3(5) ?
N1 C9 C10 . . 122.0(5) ?
N1 C9 H6A . . 119.0 ?
C10 C9 H6A . . 119.0 ?
N2 C18 C17 . . 122.2(5) ?
N2 C18 H1A . . 118.9 ?
C17 C18 H1A . . 118.9 ?
C10 C11 C12 . . 118.4(5) ?
C10 C11 H7A . . 120.8 ?
C12 C11 H7A . . 120.8 ?
C17 C16 C15 . . 119.9(5) ?
C17 C16 H2A . . 120.0 ?
C15 C16 H2A . . 120.0 ?
C2 C7 C6 . . 120.5(5) ?
C2 C7 H18A . . 119.7 ?
C6 C7 H18A . . 119.7 ?
O4 C8 O3 . . 123.6(5) ?
O4 C8 C4 . . 118.9(4) ?
O3 C8 C4 . . 117.6(4) ?
C16 C17 C18 . . 119.4(5) ?
C16 C17 H17A . . 120.3 ?
C18 C17 H17A . . 120.3 ?
C6 C5 C4 . . 120.9(4) ?
C6 C5 H20A . . 119.5 ?
C4 C5 H20A . . 119.5 ?
C11 C10 C9 . . 119.8(5) ?
C11 C10 H16A . . 120.1 ?
C9 C10 H16A . . 120.1 ?
C5 C6 C7 . . 120.0(5) ?
C5 C6 H19A . . 120.0 ?
C7 C6 H19A . . 120.0 ?
C23 C22 O5 . . 113.0(6) ?
C23 C22 C21 . . 128.3(6) ?
O5 C22 C21 . . 118.7(6) ?
C8 O3 Cd1 . 6 116.4(3) ?
C8 O4 Cd1 . 5_656 157.1(4) ?
C22 O5 C25 . . 104.6(7) ?
C22 C23 C24 . . 106.3(6) ?
C22 C23 H23A . . 126.9 ?
C24 C23 H23A . . 126.9 ?
C24 C25 O5 . . 108.3(7) ?
C24 C25 H24A . . 125.9 ?
O5 C25 H24A . . 125.9 ?
C25 C24 C23 . . 107.8(7) ?
C25 C24 H25A . . 126.1 ?
C23 C24 H25A . . 126.1 ?

loop_
_geom_bond_atom_site_label_1
_geom_bond_atom_site_label_2
_geom_bond_site_symmetry_2
_geom_bond_distance
_geom_bond_publ_flag
Cd1 O3 6_556 2.222(3) y
Cd1 O4 5_656 2.252(4) y
Cd1 N2 . 2.354(4) y
Cd1 N1 . 2.356(4) y
Cd1 O2 . 2.363(3) y
Cd1 O1 . 2.410(3) y
C1 O1 . 1.258(6) y
C1 O2 . 1.251(6) y
C8 O4 . 1.242(6) y
C8 O3 . 1.258(5) y
C21 N3 . 1.314(7) ?
C21 N4 . 1.363(7) ?
C21 C22 . 1.451(8) ?
C14 N4 . 1.369(6) ?
C14 C13 . 1.384(7) ?
C14 C15 . 1.420(7) ?
N1 C9 . 1.336(6) ?
N1 C20 . 1.340(6) ?
N2 C18 . 1.330(6) ?
N2 C19 . 1.351(6) ?
C19 C15 . 1.414(7) ?
C19 C20 . 1.455(7) ?
C1 C2 . 1.494(6) ?
C2 C7 . 1.379(7) ?
C2 C3 . 1.394(6) ?
N4 H4A . 0.8600 ?
C15 C16 . 1.397(7) ?
C13 N3 . 1.382(6) ?
C13 C12 . 1.439(7) ?
C3 C4 . 1.391(6) ?
C3 H14A . 0.9300 ?
C4 C5 . 1.387(7) ?
C4 C8 . 1.501(6) ?
C20 C12 . 1.404(7) ?
C12 C11 . 1.401(7) ?
C9 C10 . 1.394(8) ?
C9 H6A . 0.9300 ?
C18 C17 . 1.407(8) ?
C18 H1A . 0.9300 ?
C11 C10 . 1.380(8) ?
C11 H7A . 0.9300 ?
C16 C17 . 1.345(8) ?
C16 H2A . 0.9300 ?
C7 C6 . 1.381(7) ?
C7 H18A . 0.9300 ?
C17 H17A . 0.9300 ?
C5 C6 . 1.376(7) ?
C5 H20A . 0.9300 ?
C10 H16A . 0.9300 ?
C6 H19A . 0.9300 ?
C22 C23 . 1.307(8) ?
C22 O5 . 1.344(7) ?
O3 Cd1 6 2.222(3) ?
O4 Cd1 5_656 2.252(4) ?
O5 C25 . 1.413(10) ?
C23 C24 . 1.406(9) ?
C23 H23A . 0.9300 ?
C25 C24 . 1.338(13) ?
C25 H24A . 0.9300 ?
C24 H25A . 0.9300 ?

loop_
_geom_hbond_atom_site_label_D
_geom_hbond_atom_site_label_H
_geom_hbond_atom_site_label_A
_geom_hbond_site_symmetry_A
_geom_hbond_distance_DH
_geom_hbond_distance_HA
_geom_hbond_distance_DA
_geom_hbond_angle_DHA
N4 H4A O1 4_656 0.86 2.04 2.828(6) 152
